data_7007161
loop_
_publ_author_name
'Rohde, Alexander'
'Urland, Werner'

_publ_section_title
;
 Synthesis, crystal structures and magnetic behaviour of dimeric and
 tetrameric gadolinium carboxylates with trichloroacetic acid.
;
_journal_issue 24
_journal_name_full 'Dalton transactions (Cambridge, England : 2003)'
_journal_page_first 2974
_journal_page_last 2978
_journal_paper_doi 10.1039/b600368k
_journal_year 2006
_chemical_formula_sum 'C11 H13 Cl15 Gd N O13'
_chemical_formula_weight 1056.22
_chemical_name_systematic
;
?
;
_space_group_IT_number 2
_symmetry_cell_setting triclinic
_symmetry_Int_Tables_number 2
_symmetry_space_group_name_Hall '-P 1'
_symmetry_space_group_name_H-M 'P -1'
_atom_sites_solution_hydrogens geom
_atom_sites_solution_primary direct
_atom_sites_solution_secondary difmap
_audit_creation_method SHELXL-97
_cell_angle_alpha 66.665(18)
_cell_angle_beta 75.993(18)
_cell_angle_gamma 87.914(19)
_cell_formula_units_Z 2
_cell_length_a 11.6784(19)
_cell_length_b 12.059(2)
_cell_length_c 13.805(2)
_cell_measurement_reflns_used 2000
_cell_measurement_temperature 293(2)
_cell_measurement_theta_max 18
_cell_measurement_theta_min 12
_cell_volume 1728.2(6)
_computing_molecular_graphics 'ORTEX (P.McArdle, 1995)'
_computing_publication_material 'SHELXL-97/2 (Sheldrick,1997)'
_computing_structure_refinement 'SHELXL-97 (Sheldrick, 1997)'
_computing_structure_solution 'SHELXS-97 (Sheldrick, 1990)'
_diffrn_ambient_temperature 293(2)
_diffrn_measured_fraction_theta_full 0.943
_diffrn_measured_fraction_theta_max 0.916
_diffrn_measurement_device_type 'STOE IPDS'
_diffrn_measurement_method 'scintillation counter'
_diffrn_radiation_monochromator graphite
_diffrn_radiation_probe x-ray
_diffrn_radiation_type MoK\a
_diffrn_radiation_wavelength 0.71073
_diffrn_reflns_av_R_equivalents 0.0639
_diffrn_reflns_av_sigmaI/netI 0.0771
_diffrn_reflns_limit_h_max 14
_diffrn_reflns_limit_h_min -14
_diffrn_reflns_limit_k_max 14
_diffrn_reflns_limit_k_min -14
_diffrn_reflns_limit_l_max 16
_diffrn_reflns_limit_l_min -17
_diffrn_reflns_number 24750
_diffrn_reflns_theta_full 25.00
_diffrn_reflns_theta_max 26.22
_diffrn_reflns_theta_min 2.12
_diffrn_source 'fine-focus sealed tube'
_exptl_absorpt_coefficient_mu 3.130
_exptl_absorpt_correction_type none
_exptl_crystal_colour Colourless
_exptl_crystal_density_diffrn 2.030
_exptl_crystal_density_method 'not measured'
_exptl_crystal_description Parallelepiped
_exptl_crystal_F_000 1018
_exptl_crystal_size_max 0.42
_exptl_crystal_size_mid 0.22
_exptl_crystal_size_min 0.07
_refine_diff_density_max 1.264
_refine_diff_density_min -1.567
_refine_diff_density_rms 0.155
_refine_ls_extinction_coef 0.0054(4)
_refine_ls_extinction_expression Fc^*^=kFc[1+0.001xFc^2^\l^3^/sin(2\q)]^-1/4^
_refine_ls_extinction_method SHELXL
_refine_ls_goodness_of_fit_ref 0.898
_refine_ls_hydrogen_treatment mixed
_refine_ls_matrix_type full
_refine_ls_number_parameters 418
_refine_ls_number_reflns 6361
_refine_ls_number_restraints 9
_refine_ls_restrained_S_all 0.898
_refine_ls_R_factor_all 0.0639
_refine_ls_R_factor_gt 0.0419
_refine_ls_shift/su_max 0.000
_refine_ls_shift/su_mean 0.000
_refine_ls_structure_factor_coef Fsqd
_refine_ls_weighting_details 'calc w=1/[\s^2^(Fo^2^)+(0.0606P)^2^+0.0000P] where P=(Fo^2^+2Fc^2^)/3'
_refine_ls_weighting_scheme calc
_refine_ls_wR_factor_gt 0.0919
_refine_ls_wR_factor_ref 0.0999
_reflns_number_gt 4645
_reflns_number_total 6361
_reflns_threshold_expression >2sigma(I)
_cod_data_source_file b600368k.txt
_cod_data_source_block 1
_cod_original_cell_volume 1728.2(5)
_cod_database_code 7007161

loop_
_symmetry_equiv_pos_as_xyz
'x, y, z'
'-x, -y, -z'

loop_
_atom_site_label
_atom_site_type_symbol
_atom_site_fract_x
_atom_site_fract_y
_atom_site_fract_z
_atom_site_U_iso_or_equiv
_atom_site_adp_type
_atom_site_occupancy
_atom_site_symmetry_multiplicity
_atom_site_calc_flag
_atom_site_refinement_flags
_atom_site_disorder_assembly
_atom_site_disorder_group
Gd1 Gd 0.18488(2) 0.03174(3) 0.44854(3) 0.02207(12) Uani 1 1 d . . .
O11 O 0.1216(3) -0.1780(3) 0.5348(4) 0.0323(10) Uani 1 1 d . . .
O12 O -0.0736(4) -0.2041(4) 0.6074(4) 0.0406(12) Uani 1 1 d . . .
C11 C 0.0280(5) -0.2378(5) 0.5939(5) 0.0281(14) Uani 1 1 d . . .
C12 C 0.0425(5) -0.3727(6) 0.6655(6) 0.0432(18) Uani 1 1 d . . .
Cl1 Cl 0.1355(2) -0.43979(18) 0.5877(2) 0.0755(7) Uani 1 1 d . . .
Cl12 Cl -0.09180(18) -0.45814(18) 0.7338(2) 0.0796(8) Uani 1 1 d . . .
Cl13 Cl 0.1134(2) -0.3669(2) 0.7657(2) 0.0828(8) Uani 1 1 d . . .
O21 O 0.0298(4) 0.0171(4) 0.6035(4) 0.0369(10) Uani 1 1 d . . .
O22 O -0.1500(4) 0.0313(4) 0.6927(4) 0.0372(11) Uani 1 1 d . . .
C21 C -0.0407(6) 0.0427(5) 0.6733(5) 0.0295(14) Uani 1 1 d . . .
C22 C 0.0105(6) 0.0982(7) 0.7401(7) 0.0474(19) Uani 1 1 d . . .
Cl21 Cl -0.0885(2) 0.0946(3) 0.8552(2) 0.1013(11) Uani 1 1 d . . .
Cl22 Cl 0.1477(3) 0.0515(5) 0.7583(4) 0.1050(15) Uani 0.80 1 d P . .
Cl23 Cl 0.0372(5) 0.2576(3) 0.6497(4) 0.1087(14) Uani 0.80 1 d P . .
Cl24 Cl 0.1210(11) 0.1865(14) 0.6751(11) 0.074(4) Uani 0.20 1 d P . .
Cl25 Cl 0.0769(12) -0.0504(15) 0.8262(9) 0.078(4) Uani 0.20 1 d P . .
O31 O 0.2926(4) 0.1812(4) 0.4629(4) 0.0364(11) Uani 1 1 d . . .
O32 O 0.4353(4) 0.1116(4) 0.5466(5) 0.0613(17) Uani 1 1 d . . .
C31 C 0.3820(5) 0.1921(5) 0.4925(5) 0.0300(14) Uani 1 1 d . . .
C32 C 0.4260(6) 0.3238(6) 0.4639(7) 0.0457(19) Uani 1 1 d . . .
Cl31 Cl 0.58276(16) 0.33755(17) 0.42643(18) 0.0548(5) Uani 1 1 d . . .
Cl32 Cl 0.3778(3) 0.4276(2) 0.3525(3) 0.1243(15) Uani 1 1 d . . .
Cl33 Cl 0.3756(2) 0.3548(3) 0.5791(3) 0.1140(13) Uani 1 1 d . . .
O41 O 0.5389(5) 0.0547(5) 0.1828(5) 0.0588(15) Uani 1 1 d . . .
O42 O 0.6294(5) 0.0809(4) 0.0147(4) 0.0561(14) Uani 1 1 d . . .
C41 C 0.5967(6) 0.1152(6) 0.0908(6) 0.0368(15) Uani 1 1 d . . .
C42 C 0.6364(6) 0.2483(6) 0.0637(6) 0.0438(17) Uani 1 1 d . . .
Cl41 Cl 0.5941(3) 0.2852(3) 0.1767(3) 0.1076(11) Uani 1 1 d . . .
Cl42 Cl 0.7901(2) 0.2691(3) 0.0202(3) 0.1132(12) Uani 1 1 d . . .
Cl43 Cl 0.5738(4) 0.3442(2) -0.0386(3) 0.1304(15) Uani 1 1 d . . .
O51 O 0.6970(5) 0.8626(4) -0.0755(4) 0.0530(14) Uani 1 1 d . . .
O52 O 0.6650(7) 0.8577(5) 0.0902(5) 0.0748(19) Uani 1 1 d . . .
H52 H 0.6759 0.9317 0.0627 0.112 Uiso 1 1 calc R . .
C51 C 0.7038(7) 0.8156(6) 0.0164(6) 0.0430(17) Uani 1 1 d . . .
C52 C 0.7592(8) 0.6934(6) 0.0631(6) 0.0501(19) Uani 1 1 d . . .
Cl51 Cl 0.6584(2) 0.59213(19) 0.1792(2) 0.0765(7) Uani 1 1 d . . .
Cl52 Cl 0.8852(3) 0.7193(3) 0.1016(3) 0.1005(10) Uani 1 1 d . . .
Cl53 Cl 0.7967(3) 0.6287(3) -0.0314(2) 0.1036(11) Uani 1 1 d . . .
O1W O 0.2796(4) -0.0734(4) 0.5961(4) 0.0368(11) Uani 1 1 d D . .
O2W O 0.3741(3) -0.0269(4) 0.3775(4) 0.0368(11) Uani 1 1 d D . .
O3W O 0.2815(4) 0.1818(4) 0.2636(4) 0.0417(11) Uani 1 1 d D . .
H11W H 0.348(6) -0.040(7) 0.608(8) 0.11(4) Uiso 1 1 d D . .
H12W H 0.261(7) -0.151(4) 0.660(5) 0.09(3) Uiso 1 1 d D . .
H21W H 0.429(5) 0.025(7) 0.309(4) 0.09(3) Uiso 1 1 d D . .
H22W H 0.423(5) -0.071(6) 0.427(5) 0.06(2) Uiso 1 1 d D . .
H31W H 0.278(10) 0.267(3) 0.251(7) 0.11(4) Uiso 1 1 d D . .
H32W H 0.293(8) 0.180(7) 0.192(3) 0.08(3) Uiso 1 1 d D . .
N1 N 0.3590(5) 0.8759(5) 0.2028(5) 0.0455(15) Uani 1 1 d . . .
H1A H 0.2953 0.9128 0.2215 0.068 Uiso 1 1 calc R . .
H1B H 0.3628 0.8748 0.1380 0.068 Uiso 1 1 calc R . .
H1C H 0.4235 0.9157 0.1994 0.068 Uiso 1 1 calc R . .
C1 C 0.3514(12) 0.7521(8) 0.2837(9) 0.082(3) Uani 1 1 d . . .
H1D H 0.4252 0.7165 0.2700 0.11(4) Uiso 1 1 calc R . .
H1E H 0.2892 0.7057 0.2794 0.10(4) Uiso 1 1 calc R . .
H1F H 0.3348 0.7526 0.3551 0.13(5) Uiso 1 1 calc R . .

loop_
_atom_site_aniso_label
_atom_site_aniso_U_11
_atom_site_aniso_U_22
_atom_site_aniso_U_33
_atom_site_aniso_U_23
_atom_site_aniso_U_13
_atom_site_aniso_U_12
Gd1 0.01880(15) 0.02280(16) 0.02553(18) -0.01021(11) -0.00628(11) 0.00219(9)
O11 0.024(2) 0.026(2) 0.042(3) -0.011(2) -0.004(2) 0.0011(17)
O12 0.025(2) 0.029(2) 0.055(3) -0.005(2) -0.009(2) 0.0087(18)
C11 0.030(3) 0.021(3) 0.035(4) -0.011(3) -0.011(3) 0.004(2)
C12 0.025(3) 0.030(3) 0.061(5) -0.005(3) -0.010(3) 0.006(3)
Cl1 0.0639(13) 0.0388(10) 0.113(2) -0.0336(12) 0.0015(13) 0.0128(9)
Cl12 0.0440(11) 0.0375(10) 0.118(2) -0.0022(12) 0.0025(12) -0.0080(8)
Cl13 0.0953(18) 0.0701(15) 0.0723(17) -0.0023(12) -0.0484(15) 0.0155(13)
O21 0.042(3) 0.040(3) 0.032(3) -0.020(2) -0.006(2) 0.009(2)
O22 0.033(2) 0.047(3) 0.036(3) -0.022(2) -0.006(2) -0.006(2)
C21 0.035(3) 0.028(3) 0.031(4) -0.016(3) -0.010(3) 0.002(3)
C22 0.034(4) 0.075(5) 0.051(5) -0.048(4) -0.002(4) -0.005(3)
Cl21 0.0591(14) 0.201(3) 0.0808(18) -0.109(2) 0.0154(13) -0.0389(17)
Cl22 0.077(2) 0.184(5) 0.132(4) -0.123(4) -0.068(3) 0.060(3)
Cl23 0.161(4) 0.0548(19) 0.123(3) -0.035(2) -0.054(3) -0.028(2)
Cl24 0.056(6) 0.102(10) 0.069(8) -0.057(8) 0.023(6) -0.049(7)
Cl25 0.069(7) 0.142(12) 0.037(6) -0.039(7) -0.035(6) 0.045(8)
O31 0.037(2) 0.028(2) 0.055(3) -0.019(2) -0.027(2) 0.0015(18)
O32 0.045(3) 0.037(3) 0.102(5) -0.011(3) -0.048(3) 0.002(2)
C31 0.026(3) 0.030(3) 0.038(4) -0.017(3) -0.011(3) 0.003(2)
C32 0.037(4) 0.032(4) 0.079(6) -0.028(4) -0.026(4) 0.004(3)
Cl31 0.0381(9) 0.0510(11) 0.0719(14) -0.0228(10) -0.0086(10) -0.0087(8)
Cl32 0.119(2) 0.0352(12) 0.208(4) 0.0048(16) -0.113(3) -0.0028(13)
Cl33 0.0710(16) 0.142(3) 0.177(4) -0.138(3) 0.0158(19) -0.0195(16)
O41 0.065(4) 0.050(3) 0.051(4) -0.023(3) 0.011(3) -0.005(3)
O42 0.089(4) 0.038(3) 0.040(3) -0.019(2) -0.007(3) 0.005(3)
C41 0.042(4) 0.034(3) 0.035(4) -0.017(3) -0.005(3) 0.003(3)
C42 0.045(4) 0.040(4) 0.048(5) -0.021(3) -0.008(4) 0.001(3)
Cl41 0.138(3) 0.098(2) 0.101(2) -0.0785(19) 0.017(2) -0.0278(18)
Cl42 0.0513(14) 0.111(2) 0.180(4) -0.082(2) 0.0108(18) -0.0210(14)
Cl43 0.202(4) 0.0429(13) 0.166(3) -0.0134(16) -0.130(3) 0.0157(17)
O51 0.080(4) 0.046(3) 0.034(3) -0.018(2) -0.014(3) 0.020(3)
O52 0.137(6) 0.047(3) 0.041(4) -0.022(3) -0.018(4) 0.023(3)
C51 0.061(5) 0.034(4) 0.034(4) -0.015(3) -0.008(4) 0.000(3)
C52 0.073(5) 0.041(4) 0.039(5) -0.017(3) -0.018(4) 0.013(4)
Cl51 0.0863(16) 0.0463(11) 0.0701(16) -0.0001(11) -0.0117(13) 0.0026(11)
Cl52 0.0807(17) 0.0917(19) 0.147(3) -0.0476(19) -0.0605(19) 0.0106(15)
Cl53 0.182(3) 0.0814(18) 0.0717(19) -0.0495(15) -0.050(2) 0.070(2)
O1W 0.036(2) 0.035(2) 0.035(3) -0.004(2) -0.017(2) -0.0022(19)
O2W 0.022(2) 0.049(3) 0.035(3) -0.014(2) -0.006(2) 0.0095(19)
O3W 0.054(3) 0.040(3) 0.025(3) -0.009(2) -0.004(2) -0.001(2)
N1 0.052(4) 0.048(3) 0.037(4) -0.022(3) -0.003(3) 0.006(3)
C1 0.122(10) 0.048(5) 0.067(8) -0.009(5) -0.030(7) 0.007(6)

loop_
_atom_type_symbol
_atom_type_description
_atom_type_scat_dispersion_real
_atom_type_scat_dispersion_imag
_atom_type_scat_source
Gd Gd -0.1653 3.9035 'International Tables Vol C Tables 4.2.6.8 and 6.1.1.4'
C C 0.0033 0.0016 'International Tables Vol C Tables 4.2.6.8 and 6.1.1.4'
O O 0.0106 0.0060 'International Tables Vol C Tables 4.2.6.8 and 6.1.1.4'
Cl Cl 0.1484 0.1585 'International Tables Vol C Tables 4.2.6.8 and 6.1.1.4'
N N 0.0061 0.0033 'International Tables Vol C Tables 4.2.6.8 and 6.1.1.4'
H H 0.0000 0.0000 'International Tables Vol C Tables 4.2.6.8 and 6.1.1.4'

loop_
_geom_angle_atom_site_label_1
_geom_angle_atom_site_label_2
_geom_angle_atom_site_label_3
_geom_angle
_geom_angle_site_symmetry_1
_geom_angle_site_symmetry_3
_geom_angle_publ_flag
O31 Gd1 O12 76.58(15) . 2_556 ?
O31 Gd1 O11 142.94(15) . . ?
O12 Gd1 O11 130.02(14) 2_556 . ?
O31 Gd1 O2W 85.13(16) . . ?
O12 Gd1 O2W 135.93(16) 2_556 . ?
O11 Gd1 O2W 87.34(15) . . ?
O31 Gd1 O21 92.29(16) . . ?
O12 Gd1 O21 72.73(16) 2_556 . ?
O11 Gd1 O21 76.07(15) . . ?
O2W Gd1 O21 148.70(15) . . ?
O31 Gd1 O1W 74.12(14) . . ?
O12 Gd1 O1W 137.94(17) 2_556 . ?
O11 Gd1 O1W 69.17(14) . . ?
O2W Gd1 O1W 70.32(16) . . ?
O21 Gd1 O1W 78.95(15) . . ?
O31 Gd1 O22 139.60(16) . 2_556 ?
O12 Gd1 O22 92.20(16) 2_556 2_556 ?
O11 Gd1 O22 72.38(15) . 2_556 ?
O2W Gd1 O22 76.37(15) . 2_556 ?
O21 Gd1 O22 121.64(14) . 2_556 ?
O1W Gd1 O22 129.42(15) . 2_556 ?
O31 Gd1 O3W 70.53(16) . . ?
O12 Gd1 O3W 68.01(16) 2_556 . ?
O11 Gd1 O3W 138.20(16) . . ?
O2W Gd1 O3W 68.14(16) . . ?
O21 Gd1 O3W 139.74(16) . . ?
O1W Gd1 O3W 126.70(15) . . ?
O22 Gd1 O3W 69.29(15) 2_556 . ?
O31 Gd1 O21 143.40(13) . 2_556 ?
O12 Gd1 O21 66.87(14) 2_556 2_556 ?
O11 Gd1 O21 68.16(13) . 2_556 ?
O2W Gd1 O21 122.68(15) . 2_556 ?
O21 Gd1 O21 75.60(16) . 2_556 ?
O1W Gd1 O21 134.26(13) . 2_556 ?
O22 Gd1 O21 47.42(14) 2_556 2_556 ?
O3W Gd1 O21 96.50(14) . 2_556 ?
O31 Gd1 C21 149.62(15) . 2_556 ?
O12 Gd1 C21 79.81(16) 2_556 2_556 ?
O11 Gd1 C21 67.44(15) . 2_556 ?
O2W Gd1 C21 99.09(17) . 2_556 ?
O21 Gd1 C21 98.71(17) . 2_556 ?
O1W Gd1 C21 135.72(15) . 2_556 ?
O22 Gd1 C21 23.45(17) 2_556 2_556 ?
O3W Gd1 C21 83.08(17) . 2_556 ?
O21 Gd1 C21 24.01(15) 2_556 2_556 ?
C11 O11 Gd1 135.4(4) . . ?
C11 O12 Gd1 142.6(4) . 2_556 ?
O12 C11 O11 129.0(5) . . ?
O12 C11 C12 115.9(5) . . ?
O11 C11 C12 115.0(5) . . ?
C11 C12 Cl12 113.4(4) . . ?
C11 C12 Cl1 110.6(5) . . ?
Cl12 C12 Cl1 110.9(4) . . ?
C11 C12 Cl13 105.2(5) . . ?
Cl12 C12 Cl13 108.1(4) . . ?
Cl1 C12 Cl13 108.4(3) . . ?
C21 O21 Gd1 162.4(4) . . ?
C21 O21 Gd1 83.2(3) . 2_556 ?
Gd1 O21 Gd1 104.40(16) . 2_556 ?
C21 O22 Gd1 104.0(4) . 2_556 ?
O21 C21 O22 125.2(6) . . ?
O21 C21 C22 118.2(6) . . ?
O22 C21 C22 116.6(6) . . ?
O21 C21 Gd1 72.8(3) . 2_556 ?
O22 C21 Gd1 52.6(3) . 2_556 ?
C22 C21 Gd1 167.4(5) . 2_556 ?
Cl24 C22 C21 115.0(7) . . ?
Cl24 C22 Cl21 126.6(6) . . ?
C21 C22 Cl21 114.2(5) . . ?
Cl24 C22 Cl22 60.4(7) . . ?
C21 C22 Cl22 114.0(5) . . ?
Cl21 C22 Cl22 114.4(5) . . ?
Cl24 C22 Cl23 44.5(6) . . ?
C21 C22 Cl23 102.9(5) . . ?
Cl21 C22 Cl23 105.0(4) . . ?
Cl22 C22 Cl23 104.5(4) . . ?
Cl24 C22 Cl25 103.0(9) . . ?
C21 C22 Cl25 96.5(6) . . ?
Cl21 C22 Cl25 90.7(5) . . ?
Cl22 C22 Cl25 42.7(5) . . ?
Cl23 C22 Cl25 147.0(6) . . ?
Cl25 Cl22 Cl24 133.0(6) . . ?
Cl25 Cl22 C22 78.5(6) . . ?
Cl24 Cl22 C22 54.5(5) . . ?
Cl24 Cl23 C22 56.6(5) . . ?
Cl23 Cl24 C22 79.0(7) . . ?
Cl23 Cl24 Cl22 143.4(8) . . ?
C22 Cl24 Cl22 65.1(6) . . ?
Cl22 Cl25 C22 58.9(6) . . ?
C31 O31 Gd1 139.1(4) . . ?
O32 C31 O31 127.7(6) . . ?
O32 C31 C32 116.4(5) . . ?
O31 C31 C32 115.8(5) . . ?
C31 C32 Cl33 108.0(5) . . ?
C31 C32 Cl32 111.4(4) . . ?
Cl33 C32 Cl32 111.4(4) . . ?
C31 C32 Cl31 109.7(4) . . ?
Cl33 C32 Cl31 109.2(4) . . ?
Cl32 C32 Cl31 107.1(4) . . ?
O41 C41 O42 126.5(6) . . ?
O41 C41 C42 118.0(7) . . ?
O42 C41 C42 115.5(6) . . ?
C41 C42 Cl43 108.5(5) . . ?
C41 C42 Cl42 109.8(5) . . ?
Cl43 C42 Cl42 109.9(5) . . ?
C41 C42 Cl41 112.3(5) . . ?
Cl43 C42 Cl41 109.3(4) . . ?
Cl42 C42 Cl41 107.0(4) . . ?
C51 O52 H52 109.5 . . ?
O51 C51 O52 125.2(7) . . ?
O51 C51 C52 123.4(7) . . ?
O52 C51 C52 111.3(6) . . ?
C51 C52 Cl53 111.4(5) . . ?
C51 C52 Cl51 109.9(6) . . ?
Cl53 C52 Cl51 108.5(4) . . ?
C51 C52 Cl52 108.1(5) . . ?
Cl53 C52 Cl52 110.4(5) . . ?
Cl51 C52 Cl52 108.5(4) . . ?
Gd1 O1W H11W 125(5) . . ?
Gd1 O1W H12W 134(5) . . ?
H11W O1W H12W 102(4) . . ?
Gd1 O2W H21W 124(5) . . ?
Gd1 O2W H22W 120(4) . . ?
H21W O2W H22W 106(4) . . ?
Gd1 O3W H31W 117(5) . . ?
Gd1 O3W H32W 132(5) . . ?
H31W O3W H32W 105(4) . . ?
C1 N1 H1A 109.5 . . ?
C1 N1 H1B 109.5 . . ?
H1A N1 H1B 109.5 . . ?
C1 N1 H1C 109.5 . . ?
H1A N1 H1C 109.5 . . ?
H1B N1 H1C 109.5 . . ?
N1 C1 H1D 109.5 . . ?
N1 C1 H1E 109.5 . . ?
H1D C1 H1E 109.5 . . ?
N1 C1 H1F 109.5 . . ?
H1D C1 H1F 109.5 . . ?
H1E C1 H1F 109.5 . . ?

loop_
_geom_bond_atom_site_label_1
_geom_bond_atom_site_label_2
_geom_bond_distance
_geom_bond_site_symmetry_2
_geom_bond_publ_flag
Gd1 O31 2.332(4) . ?
Gd1 O12 2.371(4) 2_556 ?
Gd1 O11 2.384(4) . ?
Gd1 O2W 2.394(4) . ?
Gd1 O21 2.395(5) . ?
Gd1 O1W 2.433(4) . ?
Gd1 O22 2.475(4) 2_556 ?
Gd1 O3W 2.482(5) . ?
Gd1 O21 2.909(4) 2_556 ?
Gd1 C21 3.024(6) 2_556 ?
O11 C11 1.241(7) . ?
O12 C11 1.236(7) . ?
O12 Gd1 2.371(4) 2_556 ?
C11 C12 1.561(8) . ?
C12 Cl12 1.745(7) . ?
C12 Cl1 1.746(8) . ?
C12 Cl13 1.799(8) . ?
O21 C21 1.239(8) . ?
O21 Gd1 2.909(4) 2_556 ?
O22 C21 1.240(7) . ?
O22 Gd1 2.475(4) 2_556 ?
C21 C22 1.562(9) . ?
C21 Gd1 3.024(6) 2_556 ?
C22 Cl24 1.545(12) . ?
C22 Cl21 1.710(8) . ?
C22 Cl22 1.722(8) . ?
C22 Cl23 1.818(9) . ?
C22 Cl25 1.971(15) . ?
Cl22 Cl25 1.363(16) . ?
Cl22 Cl24 1.650(17) . ?
Cl23 Cl24 1.298(16) . ?
O31 C31 1.238(7) . ?
O32 C31 1.223(7) . ?
C31 C32 1.551(8) . ?
C32 Cl33 1.737(9) . ?
C32 Cl32 1.758(8) . ?
C32 Cl31 1.773(7) . ?
O41 C41 1.220(9) . ?
O42 C41 1.249(9) . ?
C41 C42 1.557(9) . ?
C42 Cl43 1.737(8) . ?
C42 Cl42 1.743(8) . ?
C42 Cl41 1.744(8) . ?
O51 C51 1.189(8) . ?
O52 C51 1.293(9) . ?
O52 H52 0.8200 . ?
C51 C52 1.545(10) . ?
C52 Cl53 1.734(8) . ?
C52 Cl51 1.757(8) . ?
C52 Cl52 1.759(8) . ?
O1W H11W 0.99(2) . ?
O1W H12W 0.98(2) . ?
O2W H21W 0.98(2) . ?
O2W H22W 0.98(2) . ?
O3W H31W 0.98(2) . ?
O3W H32W 0.98(2) . ?
N1 C1 1.458(10) . ?
N1 H1A 0.8900 . ?
N1 H1B 0.8900 . ?
N1 H1C 0.8900 . ?
C1 H1D 0.9600 . ?
C1 H1E 0.9600 . ?
C1 H1F 0.9600 . ?

loop_
_geom_torsion_atom_site_label_1
_geom_torsion_atom_site_label_2
_geom_torsion_atom_site_label_3
_geom_torsion_atom_site_label_4
_geom_torsion
_geom_torsion_site_symmetry_1
_geom_torsion_site_symmetry_2
_geom_torsion_site_symmetry_3
_geom_torsion_site_symmetry_4
_geom_torsion_publ_flag
O31 Gd1 O11 C11 101.9(6) . . . . ?
O12 Gd1 O11 C11 -25.6(7) 2_556 . . . ?
O2W Gd1 O11 C11 -179.8(6) . . . . ?
O21 Gd1 O11 C11 27.0(6) . . . . ?
O1W Gd1 O11 C11 110.2(6) . . . . ?
O22 Gd1 O11 C11 -103.3(6) 2_556 . . . ?
O3W Gd1 O11 C11 -127.5(6) . . . . ?
O21 Gd1 O11 C11 -52.9(6) 2_556 . . . ?
C21 Gd1 O11 C11 -78.8(6) 2_556 . . . ?
Gd1 O12 C11 O11 0.5(13) 2_556 . . . ?
Gd1 O12 C11 C12 176.9(5) 2_556 . . . ?
Gd1 O11 C11 O12 19.1(11) . . . . ?
Gd1 O11 C11 C12 -157.4(5) . . . . ?
O12 C11 C12 Cl12 10.8(8) . . . . ?
O11 C11 C12 Cl12 -172.2(5) . . . . ?
O12 C11 C12 Cl1 136.1(5) . . . . ?
O11 C11 C12 Cl1 -46.9(7) . . . . ?
O12 C11 C12 Cl13 -107.1(6) . . . . ?
O11 C11 C12 Cl13 69.9(7) . . . . ?
O31 Gd1 O21 C21 31.1(13) . . . . ?
O12 Gd1 O21 C21 -44.1(13) 2_556 . . . ?
O11 Gd1 O21 C21 175.4(13) . . . . ?
O2W Gd1 O21 C21 115.4(13) . . . . ?
O1W Gd1 O21 C21 104.4(13) . . . . ?
O22 Gd1 O21 C21 -125.8(13) 2_556 . . . ?
O3W Gd1 O21 C21 -31.0(14) . . . . ?
O21 Gd1 O21 C21 -113.9(14) 2_556 . . . ?
C21 Gd1 O21 C21 -120.5(13) 2_556 . . . ?
O31 Gd1 O21 Gd1 145.01(15) . . . 2_556 ?
O12 Gd1 O21 Gd1 69.83(16) 2_556 . . 2_556 ?
O11 Gd1 O21 Gd1 -70.61(15) . . . 2_556 ?
O2W Gd1 O21 Gd1 -130.6(3) . . . 2_556 ?
O1W Gd1 O21 Gd1 -141.65(16) . . . 2_556 ?
O22 Gd1 O21 Gd1 -11.9(2) 2_556 . . 2_556 ?
O3W Gd1 O21 Gd1 83.0(2) . . . 2_556 ?
O21 Gd1 O21 Gd1 0.0 2_556 . . 2_556 ?
C21 Gd1 O21 Gd1 -6.58(17) 2_556 . . 2_556 ?
Gd1 O21 C21 O22 121.2(12) . . . . ?
Gd1 O21 C21 O22 4.3(6) 2_556 . . . ?
Gd1 O21 C21 C22 -56.3(15) . . . . ?
Gd1 O21 C21 C22 -173.3(5) 2_556 . . . ?
Gd1 O21 C21 Gd1 116.9(13) . . . 2_556 ?
Gd1 O22 C21 O21 -5.2(7) 2_556 . . . ?
Gd1 O22 C21 C22 172.5(5) 2_556 . . . ?
O21 C21 C22 Cl24 37.0(11) . . . . ?
O22 C21 C22 Cl24 -140.8(9) . . . . ?
Gd1 C21 C22 Cl24 -112(2) 2_556 . . . ?
O21 C21 C22 Cl21 -164.3(5) . . . . ?
O22 C21 C22 Cl21 17.9(8) . . . . ?
Gd1 C21 C22 Cl21 47(2) 2_556 . . . ?
O21 C21 C22 Cl22 -30.1(8) . . . . ?
O22 C21 C22 Cl22 152.1(6) . . . . ?
Gd1 C21 C22 Cl22 -179.2(18) 2_556 . . . ?
O21 C21 C22 Cl23 82.5(6) . . . . ?
O22 C21 C22 Cl23 -95.3(6) . . . . ?
Gd1 C21 C22 Cl23 -67(2) 2_556 . . . ?
O21 C21 C22 Cl25 -70.7(7) . . . . ?
O22 C21 C22 Cl25 111.5(7) . . . . ?
Gd1 C21 C22 Cl25 140(2) 2_556 . . . ?
Cl24 C22 Cl22 Cl25 -178.6(8) . . . . ?
C21 C22 Cl22 Cl25 -72.4(8) . . . . ?
Cl21 C22 Cl22 Cl25 61.7(7) . . . . ?
Cl23 C22 Cl22 Cl25 176.0(7) . . . . ?
C21 C22 Cl22 Cl24 106.2(8) . . . . ?
Cl21 C22 Cl22 Cl24 -119.7(7) . . . . ?
Cl23 C22 Cl22 Cl24 -5.4(5) . . . . ?
Cl25 C22 Cl22 Cl24 178.6(8) . . . . ?
C21 C22 Cl23 Cl24 -112.7(8) . . . . ?
Cl21 C22 Cl23 Cl24 127.5(7) . . . . ?
Cl22 C22 Cl23 Cl24 6.7(6) . . . . ?
Cl25 C22 Cl23 Cl24 11.7(11) . . . . ?
C22 Cl23 Cl24 Cl22 -11.4(10) . . . . ?
C21 C22 Cl24 Cl23 82.9(8) . . . . ?
Cl21 C22 Cl24 Cl23 -72.8(9) . . . . ?
Cl22 C22 Cl24 Cl23 -172.5(7) . . . . ?
Cl25 C22 Cl24 Cl23 -173.5(6) . . . . ?
C21 C22 Cl24 Cl22 -104.6(7) . . . . ?
Cl21 C22 Cl24 Cl22 99.8(8) . . . . ?
Cl23 C22 Cl24 Cl22 172.5(7) . . . . ?
Cl25 C22 Cl24 Cl22 -1.0(6) . . . . ?
Cl25 Cl22 Cl24 Cl23 14.2(19) . . . . ?
C22 Cl22 Cl24 Cl23 12.3(11) . . . . ?
Cl25 Cl22 Cl24 C22 1.9(11) . . . . ?
Cl24 Cl22 Cl25 C22 -1.5(9) . . . . ?
Cl24 C22 Cl25 Cl22 1.2(7) . . . . ?
C21 C22 Cl25 Cl22 118.8(7) . . . . ?
Cl21 C22 Cl25 Cl22 -126.7(6) . . . . ?
Cl23 C22 Cl25 Cl22 -7.1(12) . . . . ?
O12 Gd1 O31 C31 177.2(7) 2_556 . . . ?
O11 Gd1 O31 C31 35.9(8) . . . . ?
O2W Gd1 O31 C31 -43.1(7) . . . . ?
O21 Gd1 O31 C31 105.6(7) . . . . ?
O1W Gd1 O31 C31 27.8(7) . . . . ?
O22 Gd1 O31 C31 -105.4(7) 2_556 . . . ?
O3W Gd1 O31 C31 -111.6(7) . . . . ?
O21 Gd1 O31 C31 174.3(6) 2_556 . . . ?
C21 Gd1 O31 C31 -142.8(6) 2_556 . . . ?
Gd1 O31 C31 O32 -15.3(12) . . . . ?
Gd1 O31 C31 C32 169.3(5) . . . . ?
O32 C31 C32 Cl33 -76.8(7) . . . . ?
O31 C31 C32 Cl33 99.2(6) . . . . ?
O32 C31 C32 Cl32 160.4(6) . . . . ?
O31 C31 C32 Cl32 -23.6(8) . . . . ?
O32 C31 C32 Cl31 42.1(8) . . . . ?
O31 C31 C32 Cl31 -141.9(5) . . . . ?
O41 C41 C42 Cl43 -118.4(7) . . . . ?
O42 C41 C42 Cl43 62.6(7) . . . . ?
O41 C41 C42 Cl42 121.5(7) . . . . ?
O42 C41 C42 Cl42 -57.5(7) . . . . ?
O41 C41 C42 Cl41 2.5(8) . . . . ?
O42 C41 C42 Cl41 -176.5(5) . . . . ?
O51 C51 C52 Cl53 -5.5(10) . . . . ?
O52 C51 C52 Cl53 173.5(6) . . . . ?
O51 C51 C52 Cl51 -125.7(7) . . . . ?
O52 C51 C52 Cl51 53.3(8) . . . . ?
O51 C51 C52 Cl52 116.0(7) . . . . ?
O52 C51 C52 Cl52 -65.0(8) . . . . ?
